data_2242382
loop_
_publ_author_name
'Lastovickova, Dominika N.'
'La Scala, John J.'
'Sausa, Rosario C.'

_publ_section_title
;
 Synthesis and crystal structures of
 (2<i>E</i>)-1,4-bis(4-chlorophenyl)but-2-ene-1,4-dione and
 (2<i>E</i>)-1,4-bis(4-bromophenyl)but-2-ene-1,4-dione
;
_journal_coeditor_code ZL2724
_journal_issue 3
_journal_name_full 'Acta Crystallographica Section E'
_journal_page_first 352
_journal_page_last 356
_journal_paper_doi 10.1107/S205698901800230X
_journal_volume 74
_journal_year 2018
_chemical_formula_iupac 'C16 H10 Cl2 O2'
_chemical_formula_moiety 'C16 H10 Cl2 O2'
_chemical_formula_sum 'C16 H10 Cl2 O2'
_chemical_formula_weight 305.14
_chemical_name_systematic
;
(2<i>E</i>)-1,4-Bis(4-chlorophenyl)but-2-ene-1,4-dione
;
_space_group_crystal_system triclinic
_space_group_IT_number 2
_space_group_name_Hall '-P 1'
_space_group_name_H-M_alt 'P -1'
_symmetry_space_group_name_Hall '-P 1'
_symmetry_space_group_name_H-M 'P -1'
_atom_sites_solution_hydrogens geom
_audit_creation_method
;
Olex2 1.2
(compiled 2016.09.09 svn.r3337 for OlexSys, GUI svn.r5227)
;
_cell_angle_alpha 82.653(6)
_cell_angle_beta 88.638(6)
_cell_angle_gamma 84.601(7)
_cell_formula_units_Z 1
_cell_length_a 3.9455(3)
_cell_length_b 6.0809(5)
_cell_length_c 14.6836(11)
_cell_measurement_reflns_used 2009
_cell_measurement_temperature 298.00(10)
_cell_measurement_theta_max 26.2700
_cell_measurement_theta_min 2.7840
_cell_volume 347.82(5)
_computing_cell_refinement
;
CrysAlisPro (Rigaku OD, 2015)
;
_computing_data_collection
;
CrysAlisPro (Rigaku OD, 2015)
;
_computing_data_reduction
;
CrysAlisPro (Rigaku OD, 2015)
;
_computing_molecular_graphics
;
<i>OLEX2</i> (Dolomanov et al., 2009)
;
_computing_publication_material
;
Mercury (Macrae <i>et al.</i>,  2008)
;
_computing_structure_refinement
;
SHELXL (Sheldrick, 2015b)
;
_computing_structure_solution
;
SHELXT (Sheldrick, 2015a)
;
_diffrn_ambient_temperature 298.00(10)
_diffrn_detector_area_resol_mean 8.0945
_diffrn_measured_fraction_theta_full 0.999
_diffrn_measured_fraction_theta_max 0.999
_diffrn_measurement_device 'four-circle diffractometer'
_diffrn_measurement_device_type 'Agilent SuperNova, Dualflex, EosS2'
_diffrn_measurement_method '\w scans'
_diffrn_radiation_type MoK\a
_diffrn_radiation_wavelength 0.71073
_diffrn_reflns_av_R_equivalents 0.0226
_diffrn_reflns_limit_h_max 4
_diffrn_reflns_limit_h_min -4
_diffrn_reflns_limit_k_max 7
_diffrn_reflns_limit_k_min -7
_diffrn_reflns_limit_l_max 18
_diffrn_reflns_limit_l_min -18
_diffrn_reflns_number 5641
_diffrn_reflns_theta_full 26.000
_diffrn_reflns_theta_max 26.364
_diffrn_reflns_theta_min 2.798
_exptl_absorpt_coefficient_mu 0.463
_exptl_absorpt_correction_T_max 1.00000
_exptl_absorpt_correction_T_min 0.92776
_exptl_absorpt_correction_type multi-scan
_exptl_absorpt_process_details
;
(CrysAlisPro; Bourhis <i>et al.</i>,  2015)
;
_exptl_crystal_colour orange
_exptl_crystal_density_diffrn 1.457
_exptl_crystal_description irregular
_exptl_crystal_F_000 156
_exptl_crystal_size_max 0.34
_exptl_crystal_size_mid 0.22
_exptl_crystal_size_min 0.15
_refine_diff_density_max 0.178
_refine_diff_density_min -0.195
_refine_ls_extinction_method none
_refine_ls_goodness_of_fit_ref 1.155
_refine_ls_hydrogen_treatment constr
_refine_ls_matrix_type full
_refine_ls_number_parameters 91
_refine_ls_number_reflns 1416
_refine_ls_number_restraints 0
_refine_ls_restrained_S_all 1.155
_refine_ls_R_factor_all 0.0549
_refine_ls_R_factor_gt 0.0475
_refine_ls_shift/su_max 0.000
_refine_ls_shift/su_mean 0.000
_refine_ls_structure_factor_coef Fsqd
_refine_ls_weighting_details 'w=1/[\s^2^(Fo^2^)+(0.0335P)^2^+0.1180P] where P=(Fo^2^+2Fc^2^)/3'
_refine_ls_weighting_scheme calc
_refine_ls_wR_factor_gt 0.0997
_refine_ls_wR_factor_ref 0.1036
_reflns_number_gt 1256
_reflns_number_total 1416
_reflns_threshold_expression 'I > 2\s(I)'
_cod_data_source_file zl2724sup1.cif
_cod_data_source_block 1
_cod_database_code 2242382
_shelx_space_group_comment
;
The symmetry employed for this shelxl refinement is uniquely defined
by the following loop, which should always be used as a source of
symmetry information in preference to the above space-group names.
They are only intended as comments.
;

loop_
_space_group_symop_operation_xyz
'x, y, z'
'-x, -y, -z'

loop_
_atom_site_type_symbol
_atom_site_label
_atom_site_fract_x
_atom_site_fract_y
_atom_site_fract_z
_atom_site_U_iso_or_equiv
_atom_site_adp_type
_atom_site_calc_flag
_atom_site_occupancy
C C1 0.3800(5) 0.4949(3) 0.30832(13) 0.0411(4) Uani d 1
C C2 0.5146(5) 0.2732(3) 0.31865(14) 0.0482(5) Uani d 1
H H2 0.493021 0.185559 0.374837 0.058 Uiso calc 1
C C3 0.6788(6) 0.1826(4) 0.24675(15) 0.0529(5) Uani d 1
H H3 0.771626 0.035173 0.254438 0.063 Uiso calc 1
C C4 0.7048(5) 0.3111(4) 0.16369(14) 0.0500(5) Uani d 1
C C5 0.5749(6) 0.5314(4) 0.15096(15) 0.0559(6) Uani d 1
H H5 0.595485 0.617285 0.094315 0.067 Uiso calc 1
C C6 0.4149(5) 0.6214(3) 0.22341(14) 0.0495(5) Uani d 1
H H6 0.327970 0.770037 0.215556 0.059 Uiso calc 1
C C7 0.2047(5) 0.6004(3) 0.38415(14) 0.0459(5) Uani d 1
C C8 0.0820(5) 0.4582(3) 0.46605(13) 0.0452(5) Uani d 1
H H8 0.123290 0.304322 0.469025 0.054 Uiso calc 1
Cl Cl1 0.90353(18) 0.19244(12) 0.07252(4) 0.0768(3) Uani d 1
O O1 0.1558(5) 0.8021(2) 0.38003(11) 0.0699(5) Uani d 1

loop_
_atom_site_aniso_label
_atom_site_aniso_U_11
_atom_site_aniso_U_22
_atom_site_aniso_U_33
_atom_site_aniso_U_12
_atom_site_aniso_U_13
_atom_site_aniso_U_23
C1 0.0389(10) 0.0429(10) 0.0419(10) -0.0081(8) -0.0005(8) -0.0038(8)
C2 0.0565(13) 0.0421(11) 0.0450(11) -0.0066(9) 0.0017(9) -0.0003(9)
C3 0.0558(13) 0.0447(11) 0.0587(13) -0.0013(10) -0.0009(10) -0.0115(10)
C4 0.0463(12) 0.0595(13) 0.0471(12) -0.0076(10) 0.0021(9) -0.0164(10)
C5 0.0616(14) 0.0622(13) 0.0413(11) -0.0054(11) 0.0049(10) 0.0017(10)
C6 0.0539(12) 0.0437(11) 0.0481(12) -0.0008(9) 0.0031(9) 0.0017(9)
C7 0.0480(11) 0.0440(11) 0.0450(11) -0.0066(9) 0.0022(9) -0.0017(8)
C8 0.0477(12) 0.0431(10) 0.0440(11) -0.0046(9) 0.0015(8) -0.0023(8)
Cl1 0.0799(5) 0.0926(5) 0.0621(4) -0.0021(4) 0.0148(3) -0.0326(3)
O1 0.1034(14) 0.0410(8) 0.0617(10) -0.0006(8) 0.0245(9) -0.0015(7)

loop_
_atom_type_symbol
_atom_type_description
_atom_type_scat_dispersion_real
_atom_type_scat_dispersion_imag
_atom_type_scat_source
C C 0.0033 0.0016 'International Tables Vol C Tables 4.2.6.8 and 6.1.1.4'
H H 0.0000 0.0000 'International Tables Vol C Tables 4.2.6.8 and 6.1.1.4'
Cl Cl 0.1484 0.1585 'International Tables Vol C Tables 4.2.6.8 and 6.1.1.4'
O O 0.0106 0.0060 'International Tables Vol C Tables 4.2.6.8 and 6.1.1.4'

loop_
_geom_angle_atom_site_label_1
_geom_angle_atom_site_label_2
_geom_angle_atom_site_label_3
_geom_angle_site_symmetry_1
_geom_angle
C2 C1 C7 . 122.61(18)
C6 C1 C2 . 118.30(19)
C6 C1 C7 . 119.08(18)
C1 C2 H2 . 119.6
C3 C2 C1 . 120.72(19)
C3 C2 H2 . 119.6
C2 C3 H3 . 120.3
C4 C3 C2 . 119.4(2)
C4 C3 H3 . 120.3
C3 C4 C5 . 121.4(2)
C3 C4 Cl1 . 118.98(17)
C5 C4 Cl1 . 119.60(17)
C4 C5 H5 . 120.6
C6 C5 C4 . 118.8(2)
C6 C5 H5 . 120.6
C1 C6 H6 . 119.3
C5 C6 C1 . 121.3(2)
C5 C6 H6 . 119.3
C1 C7 C8 . 119.63(17)
O1 C7 C1 . 120.95(18)
O1 C7 C8 . 119.41(19)
C7 C8 H8 . 118.8
C8 C8 C7 2_566 122.3(2)
C8 C8 H8 2_566 118.8

loop_
_geom_bond_atom_site_label_1
_geom_bond_atom_site_label_2
_geom_bond_site_symmetry_2
_geom_bond_distance
C1 C2 . 1.392(3)
C1 C6 . 1.390(3)
C1 C7 . 1.481(3)
C2 H2 . 0.9300
C2 C3 . 1.374(3)
C3 H3 . 0.9300
C3 C4 . 1.369(3)
C4 C5 . 1.379(3)
C4 Cl1 . 1.737(2)
C5 H5 . 0.9300
C5 C6 . 1.372(3)
C6 H6 . 0.9300
C7 C8 . 1.488(3)
C7 O1 . 1.218(2)
C8 C8 2_566 1.307(4)
C8 H8 . 0.9300

loop_
_geom_torsion_atom_site_label_1
_geom_torsion_atom_site_label_2
_geom_torsion_atom_site_label_3
_geom_torsion_atom_site_label_4
_geom_torsion_site_symmetry_4
_geom_torsion
C1 C2 C3 C4 . -1.1(3)
C1 C7 C8 C8 2_566 -178.2(2)
C2 C1 C6 C5 . 0.5(3)
C2 C1 C7 C8 . -17.0(3)
C2 C1 C7 O1 . 163.9(2)
C2 C3 C4 C5 . 1.2(3)
C2 C3 C4 Cl1 . -178.37(16)
C3 C4 C5 C6 . -0.4(3)
C4 C5 C6 C1 . -0.4(3)
C6 C1 C2 C3 . 0.3(3)
C6 C1 C7 C8 . 163.48(18)
C6 C1 C7 O1 . -15.6(3)
C7 C1 C2 C3 . -179.24(19)
C7 C1 C6 C5 . -179.94(19)
Cl1 C4 C5 C6 . 179.15(16)
O1 C7 C8 C8 2_566 0.9(4)

_cod_database_fobs_code 2242382
